data_4320519
loop_
_publ_author_name
'Claire J. Carmalt'
'John D. Mileham'
'Andrew J. P. White'
'David J. Williams'
'Jonathan W. Steed'

_publ_section_title
;
 Synthesis and Characterization of Gallium Silylamido Complexes
;
_journal_name_full 'Inorganic Chemistry'
_journal_page_first 6035
_journal_page_last 6038
_journal_paper_doi 10.1021/ic010507q
_journal_volume 40
_journal_year 2001
_chemical_formula_sum 'C2 H6 Cl4 Ga2'
_chemical_formula_weight 311.31
_chemical_name_systematic
;
?
;
_space_group_IT_number 12
_symmetry_cell_setting monoclinic
_symmetry_space_group_name_Hall '-C 2y'
_symmetry_space_group_name_H-M 'C 1 2/m 1'
_atom_sites_solution_hydrogens geom
_atom_sites_solution_primary direct
_atom_sites_solution_secondary difmap
_audit_creation_method SHELXL-97
_cell_angle_alpha 90.00
_cell_angle_beta 126.201(7)
_cell_angle_gamma 90.00
_cell_formula_units_Z 2
_cell_length_a 11.9989(16)
_cell_length_b 6.7370(11)
_cell_length_c 7.2181(9)
_cell_measurement_temperature 100(2)
_cell_volume 470.84(12)
_computing_cell_refinement DENZO-SMN
_computing_data_collection 'Nonius Collect'
_computing_data_reduction DENZO-SMN
_computing_molecular_graphics 'XSeed (Barbour, 1999)'
_computing_structure_refinement 'SHELXL-97 (Sheldrick, 1997)'
_computing_structure_solution 'SHELXS-97 (Sheldrick, 1990)'
_diffrn_ambient_temperature 100(2)
_diffrn_measured_fraction_theta_full 0.997
_diffrn_measured_fraction_theta_max 0.997
_diffrn_measurement_device_type KappaCCD
_diffrn_measurement_method '72 x 2o phi frames 5s'
_diffrn_radiation_monochromator graphite
_diffrn_radiation_source 'fine-focus sealed tube'
_diffrn_radiation_type MoK\a
_diffrn_radiation_wavelength 0.71073
_diffrn_reflns_av_R_equivalents 0.045
_diffrn_reflns_av_sigmaI/netI 0.1267
_diffrn_reflns_limit_h_max 15
_diffrn_reflns_limit_h_min -14
_diffrn_reflns_limit_k_max 8
_diffrn_reflns_limit_k_min -7
_diffrn_reflns_limit_l_max 9
_diffrn_reflns_limit_l_min -9
_diffrn_reflns_number 2898
_diffrn_reflns_theta_full 27.47
_diffrn_reflns_theta_max 27.47
_diffrn_reflns_theta_min 3.54
_diffrn_standards_decay_% 0
_exptl_absorpt_coefficient_mu 6.770
_exptl_absorpt_correction_T_max 0.4299
_exptl_absorpt_correction_T_min 0.1726
_exptl_absorpt_correction_type Scalepack
_exptl_crystal_colour colourless
_exptl_crystal_density_diffrn 2.196
_exptl_crystal_density_method 'not measured'
_exptl_crystal_description needle
_exptl_crystal_F_000 296
_exptl_crystal_size_max 0.40
_exptl_crystal_size_mid 0.15
_exptl_crystal_size_min 0.15
_refine_diff_density_max 1.934
_refine_diff_density_min -1.310
_refine_diff_density_rms 0.252
_refine_ls_extinction_coef 0.006(3)
_refine_ls_extinction_expression Fc^*^=kFc[1+0.001xFc^2^\l^3^/sin(2\q)]^-1/4^
_refine_ls_extinction_method SHELXL
_refine_ls_goodness_of_fit_ref 1.171
_refine_ls_hydrogen_treatment mixed
_refine_ls_matrix_type full
_refine_ls_number_parameters 26
_refine_ls_number_reflns 585
_refine_ls_number_restraints 0
_refine_ls_restrained_S_all 1.171
_refine_ls_R_factor_all 0.0563
_refine_ls_R_factor_gt 0.0541
_refine_ls_shift/su_max 0.000
_refine_ls_shift/su_mean 0.000
_refine_ls_structure_factor_coef Fsqd
_refine_ls_weighting_details 'calc w=1/[\s^2^(Fo^2^)+(0.0718P)^2^+1.6356P] where P=(Fo^2^+2Fc^2^)/3'
_refine_ls_weighting_scheme calc
_refine_ls_wR_factor_gt 0.1522
_refine_ls_wR_factor_ref 0.1540
_reflns_number_gt 543
_reflns_number_total 585
_reflns_threshold_expression >2sigma(I)
_cod_data_source_file ic010507q_3.cif
_cod_data_source_block Compound4
_cod_database_code 4320519

loop_
_symmetry_equiv_pos_as_xyz
'x, y, z'
'-x, y, -z'
'x+1/2, y+1/2, z'
'-x+1/2, y+1/2, -z'
'-x, -y, -z'
'x, -y, z'
'-x+1/2, -y+1/2, -z'
'x+1/2, -y+1/2, z'

loop_
_atom_site_label
_atom_site_type_symbol
_atom_site_fract_x
_atom_site_fract_y
_atom_site_fract_z
_atom_site_U_iso_or_equiv
_atom_site_adp_type
_atom_site_occupancy
_atom_site_symmetry_multiplicity
_atom_site_calc_flag
_atom_site_refinement_flags
_atom_site_disorder_assembly
_atom_site_disorder_group
Ga1 Ga 0.33417(7) 0.0000 0.39836(10) 0.0131(4) Uani 1 2 d S . .
Cl2 Cl 0.5000 -0.2424(2) 0.5000 0.0171(5) Uani 1 2 d S . .
Cl1 Cl 0.31793(19) 0.0000 0.6801(3) 0.0221(5) Uani 1 2 d S . .
C1 C 0.1843(7) 0.0000 0.0754(12) 0.0221(15) Uani 1 2 d S . .
H1A H 0.1420 -0.1320 0.0300 0.033 Uiso 0.50 1 calc PR . .
H1B H 0.2198 0.0339 -0.0129 0.033 Uiso 0.50 1 calc PR . .
H1C H 0.1150 0.0981 0.0448 0.033 Uiso 0.50 1 calc PR . .

loop_
_atom_site_aniso_label
_atom_site_aniso_U_11
_atom_site_aniso_U_22
_atom_site_aniso_U_33
_atom_site_aniso_U_23
_atom_site_aniso_U_13
_atom_site_aniso_U_12
Ga1 0.0121(6) 0.0121(5) 0.0124(5) 0.000 0.0057(4) 0.000
Cl2 0.0164(8) 0.0063(7) 0.0236(8) 0.000 0.0091(7) 0.000
Cl1 0.0304(10) 0.0203(9) 0.0216(9) 0.000 0.0187(8) 0.000
C1 0.020(3) 0.019(3) 0.019(3) 0.000 0.007(3) 0.000

loop_
_atom_type_symbol
_atom_type_description
_atom_type_scat_dispersion_real
_atom_type_scat_dispersion_imag
_atom_type_scat_source
Ga Ga 0.2307 1.6083 'International Tables Vol C Tables 4.2.6.8 and 6.1.1.4'
Cl Cl 0.1484 0.1585 'International Tables Vol C Tables 4.2.6.8 and 6.1.1.4'
C C 0.0033 0.0016 'International Tables Vol C Tables 4.2.6.8 and 6.1.1.4'
H H 0.0000 0.0000 'International Tables Vol C Tables 4.2.6.8 and 6.1.1.4'

loop_
_geom_angle_atom_site_label_1
_geom_angle_atom_site_label_2
_geom_angle_atom_site_label_3
_geom_angle
_geom_angle_site_symmetry_1
_geom_angle_site_symmetry_3
_geom_angle_publ_flag
C1 Ga1 Cl1 127.0(3) . . ?
C1 Ga1 Cl2 113.17(17) . 5_656 ?
Cl1 Ga1 Cl2 103.83(4) . 5_656 ?
C1 Ga1 Cl2 113.17(17) . . ?
Cl1 Ga1 Cl2 103.83(4) . . ?
Cl2 Ga1 Cl2 88.89(6) 5_656 . ?
Ga1 Cl2 Ga1 91.11(6) 5_656 . ?

loop_
_geom_bond_atom_site_label_1
_geom_bond_atom_site_label_2
_geom_bond_distance
_geom_bond_site_symmetry_2
_geom_bond_publ_flag
Ga1 C1 1.928(7) . ?
Ga1 Cl1 2.1547(19) . ?
Ga1 Cl2 2.3324(12) 5_656 ?
Ga1 Cl2 2.3324(12) . ?
Cl2 Ga1 2.3324(12) 5_656 ?

loop_
_geom_torsion_atom_site_label_1
_geom_torsion_atom_site_label_2
_geom_torsion_atom_site_label_3
_geom_torsion_atom_site_label_4
_geom_torsion
_geom_torsion_site_symmetry_1
_geom_torsion_site_symmetry_2
_geom_torsion_site_symmetry_3
_geom_torsion_site_symmetry_4
_geom_torsion_publ_flag
C1 Ga1 Cl2 Ga1 114.8(2) . . . 5_656 ?
Cl1 Ga1 Cl2 Ga1 -103.97(5) . . . 5_656 ?
Cl2 Ga1 Cl2 Ga1 0.0 5_656 . . 5_656 ?
